data_4131022
loop_
_publ_author_name
'Ishii, Takuya'
'Suzuki, Katsunori'
'Nakamura, Taichi'
'Yamashita, Makoto'

_publ_section_title
;
 An Isolable Bismabenzene: Synthesis, Structure, and Reactivity.
;
_journal_issue 39
_journal_name_full 'Journal of the American Chemical Society'
_journal_page_first 12787
_journal_page_last 12790
_journal_paper_doi 10.1021/jacs.6b08714
_journal_volume 138
_journal_year 2016
_chemical_formula_moiety 'C23 H45 Bi Si2'
_chemical_formula_sum 'C23 H45 Bi Si2'
_chemical_formula_weight 586.75
_space_group_crystal_system monoclinic
_space_group_IT_number 14
_space_group_name_Hall '-P 2ybc'
_space_group_name_H-M_alt 'P 1 21/c 1'
_atom_sites_solution_hydrogens geom
_audit_creation_method SHELXL-2013
_cell_angle_alpha 90
_cell_angle_beta 99.5679(19)
_cell_angle_gamma 90
_cell_formula_units_Z 4
_cell_length_a 14.653(2)
_cell_length_b 12.2834(16)
_cell_length_c 14.7811(19)
_cell_measurement_reflns_used 8670
_cell_measurement_temperature 93(2)
_cell_measurement_theta_max 31.1653
_cell_measurement_theta_min 2.7102
_cell_volume 2623.4(6)
_computing_cell_refinement 'RIGAKU CrystalClear'
_computing_data_collection 'RIGAKU CrystalClear'
_computing_data_reduction 'RIGAKU CrystalClear'
_computing_molecular_graphics 'Yadokari-XG 2009(Wakita Nemoto et al.)'
_computing_publication_material 'Yadokari-XG 2009(Wakita,Nemoto et al.)'
_computing_structure_refinement 'SHELXL-2014 (Sheldrick, 2014)'
_computing_structure_solution SIR-2004
_diffrn_ambient_temperature 93(2)
_diffrn_detector_area_resol_mean 28.5714
_diffrn_measured_fraction_theta_full 0.990
_diffrn_measured_fraction_theta_max 0.976
_diffrn_measurement_device_type 'Rigaku VariMax Saturn'
_diffrn_measurement_method 'omega scans'
_diffrn_radiation_monochromator Confocal
_diffrn_radiation_source 'rotating-anode X-ray tube'
_diffrn_radiation_type MoK\a
_diffrn_radiation_wavelength 0.71075
_diffrn_reflns_av_R_equivalents 0.0384
_diffrn_reflns_av_unetI/netI 0.0406
_diffrn_reflns_Laue_measured_fraction_full 0.990
_diffrn_reflns_Laue_measured_fraction_max 0.976
_diffrn_reflns_limit_h_max 16
_diffrn_reflns_limit_h_min -19
_diffrn_reflns_limit_k_max 15
_diffrn_reflns_limit_k_min -15
_diffrn_reflns_limit_l_max 16
_diffrn_reflns_limit_l_min -19
_diffrn_reflns_number 21156
_diffrn_reflns_point_group_measured_fraction_full 0.990
_diffrn_reflns_point_group_measured_fraction_max 0.976
_diffrn_reflns_theta_full 25.242
_diffrn_reflns_theta_max 27.486
_diffrn_reflns_theta_min 3.250
_exptl_absorpt_coefficient_mu 6.818
_exptl_absorpt_correction_T_max 1.0000
_exptl_absorpt_correction_T_min 0.7067
_exptl_absorpt_correction_type multi-scan
_exptl_absorpt_process_details 'Jacobson, R. (1998) Private communication'
_exptl_crystal_colour Yellow
_exptl_crystal_density_diffrn 1.486
_exptl_crystal_description Prism
_exptl_crystal_F_000 1176
_exptl_crystal_size_max 0.200
_exptl_crystal_size_mid 0.090
_exptl_crystal_size_min 0.060
_refine_diff_density_max 0.781
_refine_diff_density_min -2.641
_refine_diff_density_rms 0.201
_refine_ls_extinction_method none
_refine_ls_goodness_of_fit_ref 1.035
_refine_ls_hydrogen_treatment constr
_refine_ls_matrix_type full
_refine_ls_number_parameters 247
_refine_ls_number_reflns 5862
_refine_ls_number_restraints 0
_refine_ls_restrained_S_all 1.035
_refine_ls_R_factor_all 0.0391
_refine_ls_R_factor_gt 0.0303
_refine_ls_shift/su_max 0.002
_refine_ls_shift/su_mean 0.000
_refine_ls_structure_factor_coef Fsqd
_refine_ls_weighting_details 'w=1/[\s^2^(Fo^2^)+(0.0361P)^2^] where P=(Fo^2^+2Fc^2^)/3'
_refine_ls_weighting_scheme calc
_refine_ls_wR_factor_gt 0.0690
_refine_ls_wR_factor_ref 0.0716
_reflns_Friedel_coverage 0.000
_reflns_number_gt 4520
_reflns_number_total 5862
_reflns_threshold_expression 'I > 2\s(I)'
_cod_data_source_file ja6b08714_si_002.cif
_cod_data_source_block 04010
_cod_depositor_comments
;
The following automatic conversions were performed:

data item '_exptl_absorpt_correction_type' value 'Multi-scan' was
changed to 'multi-scan' in accordance with the
/home/saulius/struct/COD-crude-data/automatic-downloads/DataCite-retrospective/ACS/depositions/lib/dictionaries/cif_core.dic
dictionary named 'cif_core.dic' version 2.4.2 last updated on
2011-04-26.

Automatic conversion script
Id: cif_fix_values 6909 2019-04-08 15:41:33Z antanas 
;
_cod_original_sg_symbol_H-M 'P 21/c'
_cod_database_code 4131022
_shelx_space_group_comment
;
The symmetry employed for this shelxl refinement is uniquely defined
by the following loop, which should always be used as a source of
symmetry information in preference to the above space-group names.
They are only intended as comments.
;
_shelx_estimated_absorpt_t_min 0.343
_shelx_estimated_absorpt_t_max 0.685
_shelxl_version_number 2013-4

loop_
_space_group_symop_operation_xyz
'x, y, z'
'-x, y+1/2, -z+1/2'
'-x, -y, -z'
'x, -y-1/2, z-1/2'

loop_
_atom_site_label
_atom_site_type_symbol
_atom_site_fract_x
_atom_site_fract_y
_atom_site_fract_z
_atom_site_U_iso_or_equiv
_atom_site_adp_type
_atom_site_occupancy
_atom_site_site_symmetry_order
_atom_site_calc_flag
_atom_site_refinement_flags_posn
_atom_site_refinement_flags_adp
Bi1 Bi 0.87765(2) 0.24198(2) 0.07648(2) 0.01605(6) Uani 1 1 d . .
Si2 Si 1.10559(7) 0.25871(8) 0.19054(8) 0.0132(2) Uani 1 1 d . .
Si1 Si 0.63937(7) 0.24524(8) 0.07846(8) 0.0144(2) Uani 1 1 d . .
C1 C 0.7593(2) 0.2553(3) 0.1456(3) 0.0130(7) Uani 1 1 d . .
C5 C 0.9793(3) 0.2561(3) 0.1992(3) 0.0136(7) Uani 1 1 d . .
C2 C 0.7748(3) 0.2679(3) 0.2409(3) 0.0166(8) Uani 1 1 d . .
H1 H 0.7207 0.2725 0.2683 0.020 Uiso 1 1 calc R U
C6 C 0.6383(3) 0.3030(4) -0.0405(3) 0.0234(9) Uani 1 1 d . .
H4 H 0.6838 0.2586 -0.0682 0.028 Uiso 1 1 calc R U
C4 C 0.9488(3) 0.2688(3) 0.2831(3) 0.0177(8) Uani 1 1 d . .
H2 H 0.9964 0.2742 0.3351 0.021 Uiso 1 1 calc R U
C16 C 1.1056(3) 0.0669(4) 0.0769(3) 0.0321(11) Uani 1 1 d . .
H10 H 1.1037 0.0405 0.0141 0.048 Uiso 1 1 calc R U
H11 H 1.0463 0.0518 0.0967 0.048 Uiso 1 1 calc R U
H12 H 1.1554 0.0297 0.1179 0.048 Uiso 1 1 calc R U
C3 C 0.8589(3) 0.2748(3) 0.3018(3) 0.0201(9) Uani 1 1 d . .
H3 H 0.8538 0.2850 0.3645 0.024 Uiso 1 1 calc R U
C14 C 0.5776(3) 0.4376(4) 0.1620(4) 0.0397(13) Uani 1 1 d . .
H13 H 0.5565 0.4766 0.1045 0.060 Uiso 1 1 calc R U
H14 H 0.6441 0.4494 0.1812 0.060 Uiso 1 1 calc R U
H15 H 0.5442 0.4649 0.2096 0.060 Uiso 1 1 calc R U
C15 C 1.1235(3) 0.1888(3) 0.0802(3) 0.0196(8) Uani 1 1 d . .
H5 H 1.0767 0.2211 0.0305 0.024 Uiso 1 1 calc R U
C11 C 0.6043(3) 0.0399(4) 0.1565(3) 0.0345(11) Uani 1 1 d . .
H16 H 0.5828 -0.0353 0.1456 0.052 Uiso 1 1 calc R U
H17 H 0.5635 0.0782 0.1921 0.052 Uiso 1 1 calc R U
H18 H 0.6676 0.0396 0.1908 0.052 Uiso 1 1 calc R U
C19 C 1.0918(3) 0.4642(3) 0.0984(3) 0.0259(10) Uani 1 1 d . .
H19 H 1.0250 0.4636 0.0986 0.039 Uiso 1 1 calc R U
H20 H 1.1050 0.4263 0.0437 0.039 Uiso 1 1 calc R U
H21 H 1.1135 0.5396 0.0978 0.039 Uiso 1 1 calc R U
C12 C 0.5587(3) 0.3162(3) 0.1476(3) 0.0219(9) Uani 1 1 d . .
H6 H 0.5726 0.2832 0.2102 0.026 Uiso 1 1 calc R U
C18 C 1.1421(3) 0.4061(3) 0.1851(3) 0.0179(8) Uani 1 1 d . .
H7 H 1.2099 0.4072 0.1827 0.021 Uiso 1 1 calc R U
C20 C 1.1270(3) 0.4697(3) 0.2706(3) 0.0259(10) Uani 1 1 d . .
H22 H 1.1482 0.5449 0.2661 0.039 Uiso 1 1 calc R U
H23 H 1.1621 0.4354 0.3254 0.039 Uiso 1 1 calc R U
H24 H 1.0610 0.4696 0.2750 0.039 Uiso 1 1 calc R U
C9 C 0.6028(3) 0.0977(3) 0.0647(3) 0.0210(9) Uani 1 1 d . .
H8 H 0.5371 0.0971 0.0324 0.025 Uiso 1 1 calc R U
C8 C 0.6700(3) 0.4205(4) -0.0448(3) 0.0357(12) Uani 1 1 d . .
H25 H 0.6793 0.4375 -0.1073 0.054 Uiso 1 1 calc R U
H26 H 0.7283 0.4306 -0.0024 0.054 Uiso 1 1 calc R U
H27 H 0.6228 0.4691 -0.0273 0.054 Uiso 1 1 calc R U
C17 C 1.2186(3) 0.2144(3) 0.0540(3) 0.0238(9) Uani 1 1 d . .
H28 H 1.2674 0.1814 0.0991 0.036 Uiso 1 1 calc R U
H29 H 1.2275 0.2935 0.0533 0.036 Uiso 1 1 calc R U
H30 H 1.2214 0.1847 -0.0069 0.036 Uiso 1 1 calc R U
C13 C 0.4549(3) 0.2955(4) 0.1148(4) 0.0370(12) Uani 1 1 d . .
H31 H 0.4191 0.3302 0.1572 0.056 Uiso 1 1 calc R U
H32 H 0.4430 0.2169 0.1130 0.056 Uiso 1 1 calc R U
H33 H 0.4366 0.3261 0.0532 0.056 Uiso 1 1 calc R U
C7 C 0.5442(3) 0.2865(4) -0.1031(3) 0.0331(11) Uani 1 1 d . .
H34 H 0.4963 0.3270 -0.0783 0.050 Uiso 1 1 calc R U
H35 H 0.5285 0.2089 -0.1059 0.050 Uiso 1 1 calc R U
H36 H 0.5479 0.3130 -0.1649 0.050 Uiso 1 1 calc R U
C23 C 1.2781(3) 0.2082(4) 0.3082(3) 0.0282(10) Uani 1 1 d . .
H37 H 1.3069 0.1849 0.3698 0.042 Uiso 1 1 calc R U
H38 H 1.2944 0.2842 0.2987 0.042 Uiso 1 1 calc R U
H39 H 1.3004 0.1622 0.2623 0.042 Uiso 1 1 calc R U
C21 C 1.1728(3) 0.1976(3) 0.2986(3) 0.0188(8) Uani 1 1 d . .
H9 H 1.1555 0.2418 0.3499 0.023 Uiso 1 1 calc R U
C22 C 1.1464(3) 0.0803(4) 0.3183(3) 0.0315(11) Uani 1 1 d . .
H40 H 1.1710 0.0307 0.2763 0.047 Uiso 1 1 calc R U
H41 H 1.0789 0.0737 0.3095 0.047 Uiso 1 1 calc R U
H42 H 1.1726 0.0614 0.3818 0.047 Uiso 1 1 calc R U
C10 C 0.6593(3) 0.0319(3) 0.0050(3) 0.0303(11) Uani 1 1 d . .
H43 H 0.7248 0.0326 0.0333 0.045 Uiso 1 1 calc R U
H44 H 0.6525 0.0645 -0.0563 0.045 Uiso 1 1 calc R U
H45 H 0.6369 -0.0433 -0.0001 0.045 Uiso 1 1 calc R U

loop_
_atom_site_aniso_label
_atom_site_aniso_U_11
_atom_site_aniso_U_22
_atom_site_aniso_U_33
_atom_site_aniso_U_23
_atom_site_aniso_U_13
_atom_site_aniso_U_12
Bi1 0.00937(8) 0.02779(9) 0.01094(8) -0.00235(6) 0.00156(5) 0.00042(6)
Si2 0.0102(5) 0.0126(5) 0.0161(5) -0.0005(4) 0.0003(4) 0.0003(4)
Si1 0.0095(5) 0.0142(5) 0.0195(6) -0.0017(4) 0.0020(4) 0.0007(4)
C1 0.0110(18) 0.0129(17) 0.0153(18) 0.0017(14) 0.0032(14) 0.0015(14)
C5 0.0125(18) 0.0135(18) 0.0141(18) -0.0005(14) 0.0004(14) -0.0004(14)
C2 0.016(2) 0.019(2) 0.016(2) 0.0016(15) 0.0073(16) 0.0038(15)
C6 0.017(2) 0.031(2) 0.022(2) 0.0006(18) -0.0004(17) 0.0037(17)
C4 0.016(2) 0.022(2) 0.014(2) -0.0012(15) -0.0014(15) 0.0009(15)
C16 0.031(3) 0.028(3) 0.039(3) -0.017(2) 0.011(2) -0.0064(19)
C3 0.022(2) 0.027(2) 0.0127(19) -0.0015(15) 0.0055(17) 0.0007(16)
C14 0.029(3) 0.024(2) 0.069(4) -0.019(2) 0.017(3) 0.002(2)
C15 0.017(2) 0.025(2) 0.016(2) -0.0031(17) 0.0010(16) 0.0022(17)
C11 0.036(3) 0.018(2) 0.051(3) 0.003(2) 0.012(2) -0.0043(19)
C19 0.027(3) 0.019(2) 0.032(3) 0.0081(18) 0.005(2) 0.0053(17)
C12 0.015(2) 0.020(2) 0.032(2) -0.0058(17) 0.0072(18) 0.0003(16)
C18 0.013(2) 0.0148(19) 0.025(2) 0.0012(15) 0.0015(16) 0.0005(15)
C20 0.028(3) 0.015(2) 0.032(3) -0.0038(17) -0.0017(19) -0.0016(17)
C9 0.014(2) 0.017(2) 0.032(2) -0.0040(17) 0.0020(17) 0.0008(15)
C8 0.029(3) 0.037(3) 0.037(3) 0.017(2) -0.006(2) -0.008(2)
C17 0.018(2) 0.028(2) 0.026(2) -0.0041(18) 0.0043(18) 0.0035(17)
C13 0.016(2) 0.039(3) 0.057(4) -0.014(2) 0.008(2) 0.001(2)
C7 0.028(3) 0.036(3) 0.031(3) 0.006(2) -0.007(2) 0.001(2)
C23 0.015(2) 0.032(2) 0.034(3) 0.006(2) -0.0045(19) 0.0010(18)
C21 0.017(2) 0.019(2) 0.020(2) 0.0024(16) -0.0003(16) 0.0027(16)
C22 0.026(3) 0.027(2) 0.038(3) 0.013(2) -0.004(2) 0.0004(18)
C10 0.024(3) 0.022(2) 0.044(3) -0.013(2) 0.002(2) 0.0048(18)

loop_
_atom_type_symbol
_atom_type_description
_atom_type_scat_dispersion_real
_atom_type_scat_dispersion_imag
_atom_type_scat_source
C C 0.0033 0.0016 'International Tables Vol C Tables 4.2.6.8 and 6.1.1.4'
H H 0.0000 0.0000 'International Tables Vol C Tables 4.2.6.8 and 6.1.1.4'
Si Si 0.0817 0.0704 'International Tables Vol C Tables 4.2.6.8 and 6.1.1.4'
Bi Bi -4.1077 10.2566 'International Tables Vol C Tables 4.2.6.8 and 6.1.1.4'

loop_
_geom_angle_atom_site_label_1
_geom_angle_atom_site_label_2
_geom_angle_atom_site_label_3
_geom_angle
C5 Bi1 C1 95.32(14)
C5 Si2 C21 108.53(17)
C5 Si2 C18 107.92(16)
C21 Si2 C18 107.75(18)
C5 Si2 C15 109.25(17)
C21 Si2 C15 114.79(18)
C18 Si2 C15 108.40(18)
C1 Si1 C6 109.23(18)
C1 Si1 C9 110.14(16)
C6 Si1 C9 107.51(19)
C1 Si1 C12 107.34(18)
C6 Si1 C12 114.71(19)
C9 Si1 C12 107.88(17)
C2 C1 Si1 121.5(3)
C2 C1 Bi1 118.4(3)
Si1 C1 Bi1 120.04(19)
C4 C5 Si2 121.6(3)
C4 C5 Bi1 118.6(3)
Si2 C5 Bi1 119.72(19)
C1 C2 C3 129.2(4)
C1 C2 H1 115.4
C3 C2 H1 115.4
C8 C6 C7 110.4(4)
C8 C6 Si1 116.0(3)
C7 C6 Si1 112.1(3)
C8 C6 H4 105.8
C7 C6 H4 105.8
Si1 C6 H4 105.8
C3 C4 C5 129.5(4)
C3 C4 H2 115.3
C5 C4 H2 115.3
C15 C16 H10 109.5
C15 C16 H11 109.5
H10 C16 H11 109.5
C15 C16 H12 109.5
H10 C16 H12 109.5
H11 C16 H12 109.5
C4 C3 C2 128.9(4)
C4 C3 H3 115.5
C2 C3 H3 115.5
C12 C14 H13 109.5
C12 C14 H14 109.5
H13 C14 H14 109.5
C12 C14 H15 109.5
H13 C14 H15 109.5
H14 C14 H15 109.5
C16 C15 C17 110.6(3)
C16 C15 Si2 115.1(3)
C17 C15 Si2 112.5(3)
C16 C15 H5 105.9
C17 C15 H5 105.9
Si2 C15 H5 105.9
C9 C11 H16 109.5
C9 C11 H17 109.5
H16 C11 H17 109.5
C9 C11 H18 109.5
H16 C11 H18 109.5
H17 C11 H18 109.5
C18 C19 H19 109.5
C18 C19 H20 109.5
H19 C19 H20 109.5
C18 C19 H21 109.5
H19 C19 H21 109.5
H20 C19 H21 109.5
C14 C12 C13 110.7(4)
C14 C12 Si1 114.1(3)
C13 C12 Si1 115.2(3)
C14 C12 H6 105.3
C13 C12 H6 105.3
Si1 C12 H6 105.3
C20 C18 C19 109.6(3)
C20 C18 Si2 111.9(3)
C19 C18 Si2 112.2(3)
C20 C18 H7 107.7
C19 C18 H7 107.7
Si2 C18 H7 107.7
C18 C20 H22 109.5
C18 C20 H23 109.5
H22 C20 H23 109.5
C18 C20 H24 109.5
H22 C20 H24 109.5
H23 C20 H24 109.5
C11 C9 C10 109.6(3)
C11 C9 Si1 112.8(3)
C10 C9 Si1 113.3(3)
C11 C9 H8 106.9
C10 C9 H8 106.9
Si1 C9 H8 106.9
C6 C8 H25 109.5
C6 C8 H26 109.5
H25 C8 H26 109.5
C6 C8 H27 109.5
H25 C8 H27 109.5
H26 C8 H27 109.5
C15 C17 H28 109.5
C15 C17 H29 109.5
H28 C17 H29 109.5
C15 C17 H30 109.5
H28 C17 H30 109.5
H29 C17 H30 109.5
C12 C13 H31 109.5
C12 C13 H32 109.5
H31 C13 H32 109.5
C12 C13 H33 109.5
H31 C13 H33 109.5
H32 C13 H33 109.5
C6 C7 H34 109.5
C6 C7 H35 109.5
H34 C7 H35 109.5
C6 C7 H36 109.5
H34 C7 H36 109.5
H35 C7 H36 109.5
C21 C23 H37 109.5
C21 C23 H38 109.5
H37 C23 H38 109.5
C21 C23 H39 109.5
H37 C23 H39 109.5
H38 C23 H39 109.5
C23 C21 C22 110.2(3)
C23 C21 Si2 114.9(3)
C22 C21 Si2 115.0(3)
C23 C21 H9 105.2
C22 C21 H9 105.2
Si2 C21 H9 105.2
C21 C22 H40 109.5
C21 C22 H41 109.5
H40 C22 H41 109.5
C21 C22 H42 109.5
H40 C22 H42 109.5
H41 C22 H42 109.5
C9 C10 H43 109.5
C9 C10 H44 109.5
H43 C10 H44 109.5
C9 C10 H45 109.5
H43 C10 H45 109.5
H44 C10 H45 109.5

loop_
_geom_bond_atom_site_label_1
_geom_bond_atom_site_label_2
_geom_bond_distance
Bi1 C5 2.154(4)
Bi1 C1 2.160(4)
Si2 C5 1.876(4)
Si2 C21 1.887(4)
Si2 C18 1.893(4)
Si2 C15 1.900(4)
Si1 C1 1.873(4)
Si1 C6 1.894(4)
Si1 C9 1.892(4)
Si1 C12 1.898(4)
C1 C2 1.398(5)
C5 C4 1.395(6)
C2 C3 1.402(6)
C2 H1 0.9500
C6 C8 1.520(6)
C6 C7 1.542(6)
C6 H4 1.0000
C4 C3 1.393(6)
C4 H2 0.9500
C16 C15 1.520(6)
C16 H10 0.9800
C16 H11 0.9800
C16 H12 0.9800
C3 H3 0.9500
C14 C12 1.526(6)
C14 H13 0.9800
C14 H14 0.9800
C14 H15 0.9800
C15 C17 1.538(5)
C15 H5 1.0000
C11 C9 1.529(6)
C11 H16 0.9800
C11 H17 0.9800
C11 H18 0.9800
C19 C18 1.544(5)
C19 H19 0.9800
C19 H20 0.9800
C19 H21 0.9800
C12 C13 1.538(6)
C12 H6 1.0000
C18 C20 1.533(5)
C18 H7 1.0000
C20 H22 0.9800
C20 H23 0.9800
C20 H24 0.9800
C9 C10 1.537(5)
C9 H8 1.0000
C8 H25 0.9800
C8 H26 0.9800
C8 H27 0.9800
C17 H28 0.9800
C17 H29 0.9800
C17 H30 0.9800
C13 H31 0.9800
C13 H32 0.9800
C13 H33 0.9800
C7 H34 0.9800
C7 H35 0.9800
C7 H36 0.9800
C23 C21 1.531(5)
C23 H37 0.9800
C23 H38 0.9800
C23 H39 0.9800
C21 C22 1.532(5)
C21 H9 1.0000
C22 H40 0.9800
C22 H41 0.9800
C22 H42 0.9800
C10 H43 0.9800
C10 H44 0.9800
C10 H45 0.9800

loop_
_geom_torsion_atom_site_label_1
_geom_torsion_atom_site_label_2
_geom_torsion_atom_site_label_3
_geom_torsion_atom_site_label_4
_geom_torsion
C6 Si1 C1 C2 149.9(3)
C9 Si1 C1 C2 -92.2(3)
C12 Si1 C1 C2 25.0(3)
C6 Si1 C1 Bi1 -32.1(2)
C9 Si1 C1 Bi1 85.8(2)
C12 Si1 C1 Bi1 -157.03(19)
C21 Si2 C5 C4 33.3(3)
C18 Si2 C5 C4 -83.2(3)
C15 Si2 C5 C4 159.1(3)
C21 Si2 C5 Bi1 -150.04(19)
C18 Si2 C5 Bi1 93.5(2)
C15 Si2 C5 Bi1 -24.2(2)
Si1 C1 C2 C3 178.8(3)
Bi1 C1 C2 C3 0.8(5)
C1 Si1 C6 C8 -57.9(4)
C9 Si1 C6 C8 -177.4(3)
C12 Si1 C6 C8 62.6(4)
C1 Si1 C6 C7 173.9(3)
C9 Si1 C6 C7 54.5(3)
C12 Si1 C6 C7 -65.5(4)
Si2 C5 C4 C3 176.2(3)
Bi1 C5 C4 C3 -0.4(5)
C5 C4 C3 C2 1.1(7)
C1 C2 C3 C4 -1.3(7)
C1 Si1 C12 C14 63.2(4)
C6 Si1 C12 C14 -58.4(4)
C9 Si1 C12 C14 -178.1(3)
C1 Si1 C12 C13 -167.1(3)
C6 Si1 C12 C13 71.3(4)
C9 Si1 C12 C13 -48.5(4)
C5 Si2 C18 C20 60.0(3)
C21 Si2 C18 C20 -57.0(3)
C15 Si2 C18 C20 178.2(3)
C5 Si2 C18 C19 -63.6(3)
C21 Si2 C18 C19 179.4(3)
C15 Si2 C18 C19 54.6(3)
C1 Si1 C9 C11 58.9(3)
C6 Si1 C9 C11 177.8(3)
C12 Si1 C9 C11 -58.0(3)
C1 Si1 C9 C10 -66.4(3)
C6 Si1 C9 C10 52.5(3)
C12 Si1 C9 C10 176.7(3)
C5 Si2 C21 C23 -171.8(3)
C18 Si2 C21 C23 -55.2(3)
C15 Si2 C21 C23 65.7(4)
C5 Si2 C21 C22 58.7(3)
C18 Si2 C21 C22 175.3(3)
C15 Si2 C21 C22 -63.8(3)
